data_7104167
loop_
_publ_author_name
'Russo, Vincenzo'
'Allen, John'
'Ball, Zachary T'

_publ_section_title
;
 Synthesis and isotopic labeling of a naturally occurring
 alkyl-thiadiamondoid.
;
_journal_issue 5
_journal_name_full 'Chemical communications (Cambridge, England)'
_journal_page_first 595
_journal_page_last 596
_journal_paper_doi 10.1039/b818399f
_journal_volume 34
_journal_year 2009
_chemical_formula_moiety 'C18 H22 O10'
_chemical_formula_sum 'C18 H22 O10'
_chemical_formula_weight 398.36
_chemical_name_common
;
tetramethyl 1-methyl-2-oxo-6-hydroxybicyclo(1.3.3)nonane-
1,3,5,7-tetracarboxylate
;
_space_group_IT_number 33
_symmetry_cell_setting orthorhombic
_symmetry_Int_Tables_number 33
_symmetry_space_group_name_Hall 'P 2c -2n'
_symmetry_space_group_name_H-M 'P n a 21'
_atom_sites_solution_hydrogens geom
_atom_sites_solution_primary direct
_atom_sites_solution_secondary difmap
_audit_creation_method SHELXL-97
_cell_angle_alpha 90.00
_cell_angle_beta 90.00
_cell_angle_gamma 90.00
_cell_formula_units_Z 8
_cell_length_a 16.400(3)
_cell_length_b 11.699(2)
_cell_length_c 19.703(4)
_cell_measurement_reflns_used 6531
_cell_measurement_temperature 298(2)
_cell_measurement_theta_max 21.30
_cell_measurement_theta_min 2.37
_cell_volume 3780.2(13)
_computing_cell_refinement 'SMART v5.630 (Bruker-AXS 2003)'
_computing_data_collection 'SMART v5.630 (Bruker-AXS 2003)'
_computing_data_reduction 'Bruker SAINT+ v6.45 (Bruker-AXS 2003)'
_computing_molecular_graphics 'SHELXTL v5.1'
_computing_publication_material 'SHELXTL v5.1'
_computing_structure_refinement 'SHELXTL v5.1'
_computing_structure_solution 'SHELXTL v5.1 (Bruker-AXS, 1998)'
_diffrn_ambient_pressure 101.33
_diffrn_ambient_temperature 298(2)
_diffrn_measured_fraction_theta_full 0.990
_diffrn_measured_fraction_theta_max 0.990
_diffrn_measurement_device_type 'CCD area detector'
_diffrn_measurement_method '\w scans'
_diffrn_radiation_monochromator graphite
_diffrn_radiation_probe x-ray
_diffrn_radiation_type MoK\a
_diffrn_radiation_wavelength 0.71073
_diffrn_reflns_av_R_equivalents 0.0441
_diffrn_reflns_av_sigmaI/netI 0.0511
_diffrn_reflns_limit_h_max 21
_diffrn_reflns_limit_h_min -21
_diffrn_reflns_limit_k_max 15
_diffrn_reflns_limit_k_min -15
_diffrn_reflns_limit_l_max 26
_diffrn_reflns_limit_l_min -26
_diffrn_reflns_number 38032
_diffrn_reflns_theta_full 28.35
_diffrn_reflns_theta_max 28.35
_diffrn_reflns_theta_min 2.02
_diffrn_source 'fine-focus sealed tube'
_diffrn_source_type 'Bruker SMART CCD'
_exptl_absorpt_coefficient_mu 0.115
_exptl_absorpt_correction_T_max 0.9660
_exptl_absorpt_correction_T_min 0.9144
_exptl_absorpt_correction_type multi-scan
_exptl_absorpt_process_details 'SADABS v2.10 (Bruker-AXS, 2003)'
_exptl_crystal_colour colorless
_exptl_crystal_density_diffrn 1.400
_exptl_crystal_density_method 'not measured'
_exptl_crystal_description block
_exptl_crystal_F_000 1680
_exptl_crystal_recrystallization_method 'sat. soln in methylene chloride allowed to sit for several days'
_exptl_crystal_size_max 0.53
_exptl_crystal_size_mid 0.44
_exptl_crystal_size_min 0.31
_refine_diff_density_max 0.236
_refine_diff_density_min -0.171
_refine_diff_density_rms 0.041
_refine_ls_extinction_coef 0.0065(6)
_refine_ls_extinction_expression Fc^*^=kFc[1+0.001xFc^2^\l^3^/sin(2\q)]^-1/4^
_refine_ls_extinction_method SHELXL
_refine_ls_goodness_of_fit_ref 1.011
_refine_ls_hydrogen_treatment constr
_refine_ls_matrix_type full
_refine_ls_number_parameters 507
_refine_ls_number_reflns 4807
_refine_ls_number_restraints 1
_refine_ls_restrained_S_all 1.011
_refine_ls_R_factor_all 0.0807
_refine_ls_R_factor_gt 0.0449
_refine_ls_shift/su_max 0.000
_refine_ls_shift/su_mean 0.000
_refine_ls_structure_factor_coef Fsqd
_refine_ls_weighting_details 'calc w=1/[\s^2^(Fo^2^)+(0.0478P)^2^+1.4350P] where P=(Fo^2^+2Fc^2^)/3'
_refine_ls_weighting_scheme calc
_refine_ls_wR_factor_gt 0.1054
_refine_ls_wR_factor_ref 0.1270
_reflns_number_gt 3320
_reflns_number_total 4807
_reflns_threshold_expression >2sigma(I)
_cod_data_source_file b818399f.txt
_cod_data_source_block vrusm
_cod_database_code 7104167

loop_
_symmetry_equiv_pos_as_xyz
'x, y, z'
'-x, -y, z+1/2'
'x+1/2, -y+1/2, z'
'-x+1/2, y+1/2, z+1/2'

loop_
_atom_site_label
_atom_site_type_symbol
_atom_site_fract_x
_atom_site_fract_y
_atom_site_fract_z
_atom_site_U_iso_or_equiv
_atom_site_adp_type
_atom_site_occupancy
_atom_site_symmetry_multiplicity
_atom_site_calc_flag
_atom_site_refinement_flags
_atom_site_disorder_assembly
_atom_site_disorder_group
C1 C -0.1895(2) 0.0447(3) -0.48211(19) 0.0391(8) Uani 1 1 d . . .
C2 C -0.0971(2) 0.0332(3) -0.4943(2) 0.0404(8) Uani 1 1 d . . .
H2A H -0.0861 0.0293 -0.5426 0.049 Uiso 1 1 calc R . .
H2B H -0.0690 0.0995 -0.4760 0.049 Uiso 1 1 calc R . .
C3 C -0.0661(2) -0.0760(3) -0.45914(18) 0.0360(7) Uani 1 1 d . . .
C4 C -0.0883(2) -0.0733(3) -0.38502(18) 0.0364(7) Uani 1 1 d . . .
C5 C -0.1528(2) -0.0144(3) -0.36104(19) 0.0390(8) Uani 1 1 d . . .
C6 C -0.2046(2) 0.0607(3) -0.40578(18) 0.0409(8) Uani 1 1 d . . .
H6A H -0.1943 0.1399 -0.3941 0.049 Uiso 1 1 calc R . .
H6B H -0.2615 0.0450 -0.3963 0.049 Uiso 1 1 calc R . .
C7 C -0.2325(2) -0.0617(3) -0.51124(18) 0.0384(8) Uani 1 1 d . . .
C8 C -0.1995(2) -0.1804(3) -0.49251(19) 0.0378(7) Uani 1 1 d . . .
C9 C -0.1051(2) -0.1814(3) -0.4928(2) 0.0380(8) Uani 1 1 d . . .
H9A H -0.0864 -0.2495 -0.4694 0.046 Uiso 1 1 calc R . .
H9B H -0.0864 -0.1861 -0.5394 0.046 Uiso 1 1 calc R . .
C10 C -0.2305(3) -0.2702(4) -0.5435(3) 0.0505(11) Uani 1 1 d . . .
H10A H -0.2890 -0.2700 -0.5439 0.076 Uiso 1 1 calc R . .
H10B H -0.2112 -0.3444 -0.5304 0.076 Uiso 1 1 calc R . .
H10C H -0.2105 -0.2520 -0.5880 0.076 Uiso 1 1 calc R . .
C11 C -0.2326(2) -0.2198(3) -0.4235(2) 0.0403(8) Uani 1 1 d . . .
C12 C -0.3451(3) -0.2065(5) -0.3479(3) 0.0717(14) Uani 1 1 d . . .
H12A H -0.3950 -0.1643 -0.3430 0.108 Uiso 1 1 calc R . .
H12B H -0.3109 -0.1931 -0.3092 0.108 Uiso 1 1 calc R . .
H12C H -0.3572 -0.2866 -0.3512 0.108 Uiso 1 1 calc R . .
C13 C -0.1719(3) -0.0211(3) -0.2891(2) 0.0471(9) Uani 1 1 d . . .
C14 C -0.2621(4) 0.0413(4) -0.2018(3) 0.0743(14) Uani 1 1 d . . .
H14A H -0.3083 0.0909 -0.1964 0.111 Uiso 1 1 calc R . .
H14B H -0.2184 0.0671 -0.1731 0.111 Uiso 1 1 calc R . .
H14C H -0.2770 -0.0352 -0.1894 0.111 Uiso 1 1 calc R . .
C15 C 0.0261(2) -0.0834(3) -0.4683(2) 0.0423(8) Uani 1 1 d . . .
C16 C 0.1501(3) 0.0161(4) -0.4541(4) 0.0775(16) Uani 1 1 d . . .
H16A H 0.1701 0.0866 -0.4356 0.116 Uiso 1 1 calc R . .
H16B H 0.1629 0.0125 -0.5016 0.116 Uiso 1 1 calc R . .
H16C H 0.1754 -0.0470 -0.4311 0.116 Uiso 1 1 calc R . .
C17 C -0.2246(2) 0.1492(3) -0.5189(2) 0.0468(9) Uani 1 1 d . . .
C18 C -0.2131(4) 0.2652(4) -0.6159(3) 0.0780(16) Uani 1 1 d . . .
H18A H -0.1828 0.2693 -0.6575 0.117 Uiso 1 1 calc R . .
H18B H -0.2030 0.3327 -0.5895 0.117 Uiso 1 1 calc R . .
H18C H -0.2702 0.2597 -0.6258 0.117 Uiso 1 1 calc R . .
O1 O -0.04058(16) -0.1420(2) -0.34758(14) 0.0478(6) Uani 1 1 d . . .
H1A H -0.0563 -0.1413 -0.3081 0.072 Uiso 1 1 calc R . .
O2 O -0.28905(17) -0.0511(2) -0.54982(16) 0.0578(7) Uani 1 1 d . . .
O3 O -0.30306(16) -0.1693(2) -0.40922(15) 0.0516(7) Uani 1 1 d . . .
O4 O -0.20177(19) -0.2930(2) -0.38984(16) 0.0590(8) Uani 1 1 d . . .
O5 O -0.23558(18) 0.0431(2) -0.27210(15) 0.0549(7) Uani 1 1 d . . .
O6 O -0.1347(2) -0.0794(3) -0.24774(16) 0.0682(9) Uani 1 1 d . . .
O7 O 0.06287(16) 0.0102(2) -0.44512(19) 0.0619(8) Uani 1 1 d . . .
O8 O 0.06132(16) -0.1620(3) -0.4927(2) 0.0702(9) Uani 1 1 d . . .
O9 O -0.18767(18) 0.1658(3) -0.57800(17) 0.0631(8) Uani 1 1 d . . .
O10 O -0.2782(2) 0.2073(3) -0.49771(19) 0.0730(10) Uani 1 1 d . . .
C19 C -0.0659(2) 0.5515(3) -0.22727(17) 0.0356(7) Uani 1 1 d . . .
C20 C -0.1577(2) 0.5401(3) -0.21329(19) 0.0368(7) Uani 1 1 d . . .
H20A H -0.1675 0.5392 -0.1647 0.044 Uiso 1 1 calc R . .
H20B H -0.1866 0.6046 -0.2327 0.044 Uiso 1 1 calc R . .
C21 C -0.18819(19) 0.4284(3) -0.24524(18) 0.0351(7) Uani 1 1 d . . .
C22 C -0.1678(2) 0.4257(3) -0.31971(17) 0.0356(7) Uani 1 1 d . . .
C23 C -0.1038(2) 0.4827(3) -0.34548(18) 0.0374(8) Uani 1 1 d . . .
C24 C -0.0517(2) 0.5626(3) -0.30425(18) 0.0393(8) Uani 1 1 d . . .
H24A H -0.0631 0.6406 -0.3180 0.047 Uiso 1 1 calc R . .
H24B H 0.0052 0.5472 -0.3140 0.047 Uiso 1 1 calc R . .
C25 C -0.0208(2) 0.4480(3) -0.19731(18) 0.0390(8) Uani 1 1 d . . .
C26 C -0.0538(2) 0.3286(3) -0.21215(19) 0.0392(8) Uani 1 1 d . . .
C27 C -0.14753(19) 0.3257(3) -0.20990(19) 0.0372(8) Uani 1 1 d . . .
H27A H -0.1650 0.3237 -0.1629 0.045 Uiso 1 1 calc R . .
H27B H -0.1663 0.2558 -0.2314 0.045 Uiso 1 1 calc R . .
C28 C -0.0205(3) 0.2434(4) -0.1589(3) 0.0575(13) Uani 1 1 d . . .
H28A H -0.0382 0.2661 -0.1145 0.086 Uiso 1 1 calc R . .
H28B H 0.0380 0.2430 -0.1605 0.086 Uiso 1 1 calc R . .
H28C H -0.0406 0.1681 -0.1687 0.086 Uiso 1 1 calc R . .
C29 C -0.0219(2) 0.2826(3) -0.2802(2) 0.0426(8) Uani 1 1 d . . .
C30 C 0.0884(3) 0.2878(5) -0.3573(3) 0.0734(14) Uani 1 1 d . . .
H30A H 0.1382 0.3291 -0.3648 0.110 Uiso 1 1 calc R . .
H30B H 0.0531 0.2973 -0.3958 0.110 Uiso 1 1 calc R . .
H30C H 0.1003 0.2082 -0.3512 0.110 Uiso 1 1 calc R . .
C31 C -0.0846(3) 0.4697(3) -0.4176(2) 0.0492(9) Uani 1 1 d . . .
C32 C 0.0067(5) 0.5217(6) -0.5060(3) 0.0907(18) Uani 1 1 d . . .
H32A H 0.0534 0.5697 -0.5127 0.136 Uiso 1 1 calc R . .
H32B H -0.0365 0.5459 -0.5356 0.136 Uiso 1 1 calc R . .
H32C H 0.0208 0.4439 -0.5161 0.136 Uiso 1 1 calc R . .
C33 C -0.2807(2) 0.4194(3) -0.2346(2) 0.0414(8) Uani 1 1 d . . .
C34 C -0.4058(2) 0.5159(4) -0.2486(3) 0.0729(15) Uani 1 1 d . . .
H34A H -0.4267 0.5846 -0.2688 0.109 Uiso 1 1 calc R . .
H34B H -0.4169 0.5164 -0.2008 0.109 Uiso 1 1 calc R . .
H34C H -0.4315 0.4507 -0.2690 0.109 Uiso 1 1 calc R . .
C35 C -0.0304(2) 0.6578(3) -0.1931(2) 0.0455(9) Uani 1 1 d . . .
C36 C -0.0346(4) 0.7761(5) -0.0965(3) 0.0863(19) Uani 1 1 d . . .
H36A H -0.0638 0.7838 -0.0545 0.129 Uiso 1 1 calc R . .
H36B H -0.0418 0.8439 -0.1232 0.129 Uiso 1 1 calc R . .
H36C H 0.0224 0.7653 -0.0872 0.129 Uiso 1 1 calc R . .
O11 O -0.21592(16) 0.3540(2) -0.35522(14) 0.0490(6) Uani 1 1 d . . .
H11A H -0.2005 0.3517 -0.3948 0.073 Uiso 1 1 calc R . .
O12 O 0.03897(17) 0.4629(3) -0.16254(16) 0.0567(7) Uani 1 1 d . . .
O13 O 0.04850(16) 0.3316(2) -0.29713(14) 0.0514(7) Uani 1 1 d . . .
O14 O -0.05373(19) 0.2067(3) -0.31123(18) 0.0626(8) Uani 1 1 d . . .
O15 O -0.02020(19) 0.5301(3) -0.43600(15) 0.0609(8) Uani 1 1 d . . .
O16 O -0.1231(2) 0.4081(3) -0.45662(16) 0.0756(10) Uani 1 1 d . . .
O17 O -0.31861(16) 0.5098(2) -0.25943(18) 0.0579(8) Uani 1 1 d . . .
O18 O -0.31447(16) 0.3432(3) -0.2061(2) 0.0686(9) Uani 1 1 d . . .
O19 O -0.06560(18) 0.6782(2) -0.13357(15) 0.0590(8) Uani 1 1 d . . .
O20 O 0.0225(2) 0.7156(3) -0.21677(17) 0.0703(10) Uani 1 1 d . . .

loop_
_atom_site_aniso_label
_atom_site_aniso_U_11
_atom_site_aniso_U_22
_atom_site_aniso_U_33
_atom_site_aniso_U_23
_atom_site_aniso_U_13
_atom_site_aniso_U_12
C1 0.0395(18) 0.0364(17) 0.042(2) 0.0045(15) 0.0005(16) 0.0071(14)
C2 0.0371(17) 0.0390(17) 0.045(2) 0.0052(16) 0.0040(16) -0.0023(14)
C3 0.0341(17) 0.0344(16) 0.0396(19) -0.0012(15) 0.0010(14) 0.0018(14)
C4 0.0382(18) 0.0322(16) 0.0388(19) -0.0016(14) -0.0041(15) -0.0005(14)
C5 0.0421(19) 0.0337(17) 0.041(2) -0.0032(15) 0.0007(16) -0.0033(15)
C6 0.0437(19) 0.0372(17) 0.042(2) -0.0016(15) 0.0017(16) 0.0056(15)
C7 0.0346(17) 0.0443(18) 0.0362(19) 0.0061(15) 0.0024(15) -0.0006(14)
C8 0.0370(17) 0.0352(16) 0.0410(19) 0.0004(15) 0.0005(16) -0.0002(13)
C9 0.0370(17) 0.0370(17) 0.0400(19) -0.0022(15) 0.0030(16) 0.0009(14)
C10 0.053(3) 0.049(2) 0.049(3) -0.0071(19) -0.003(2) -0.0107(18)
C11 0.039(2) 0.0390(18) 0.043(2) -0.0003(18) 0.0016(16) -0.0061(16)
C12 0.065(3) 0.080(3) 0.071(3) 0.012(3) 0.028(3) 0.001(3)
C13 0.054(2) 0.0420(19) 0.046(2) -0.0013(17) 0.0027(18) -0.0027(17)
C14 0.096(4) 0.067(3) 0.059(3) 0.002(2) 0.034(3) 0.004(3)
C15 0.0356(18) 0.0446(19) 0.047(2) -0.0016(17) -0.0008(17) 0.0016(16)
C16 0.035(2) 0.068(3) 0.129(5) -0.015(3) 0.000(3) -0.006(2)
C17 0.045(2) 0.0431(19) 0.052(2) 0.0087(18) 0.0024(18) 0.0030(17)
C18 0.082(4) 0.065(3) 0.086(4) 0.037(3) -0.004(3) 0.007(3)
O1 0.0478(14) 0.0511(14) 0.0444(15) 0.0039(12) -0.0077(12) 0.0071(12)
O2 0.0533(16) 0.0595(16) 0.0607(18) 0.0093(14) -0.0189(15) -0.0007(13)
O3 0.0434(14) 0.0568(15) 0.0547(17) 0.0096(13) 0.0112(13) 0.0031(12)
O4 0.0629(19) 0.0497(16) 0.065(2) 0.0207(15) 0.0033(16) 0.0055(14)
O5 0.0632(18) 0.0531(15) 0.0483(16) 0.0003(13) 0.0158(14) 0.0050(13)
O6 0.085(2) 0.076(2) 0.0432(17) 0.0067(16) 0.0020(16) 0.0191(18)
O7 0.0363(14) 0.0539(16) 0.096(2) -0.0189(16) 0.0018(15) -0.0050(12)
O8 0.0415(15) 0.0629(18) 0.106(3) -0.0291(18) 0.0054(17) 0.0044(13)
O9 0.0628(18) 0.0624(18) 0.0642(19) 0.0299(15) 0.0093(16) 0.0137(15)
O10 0.075(2) 0.0690(19) 0.075(2) 0.0186(18) 0.0123(19) 0.0369(19)
C19 0.0361(17) 0.0390(17) 0.0316(17) -0.0024(14) 0.0015(14) -0.0054(14)
C20 0.0374(17) 0.0350(16) 0.0378(19) -0.0025(14) 0.0048(15) -0.0031(13)
C21 0.0309(16) 0.0327(16) 0.0418(19) 0.0015(15) 0.0007(15) -0.0016(13)
C22 0.0403(18) 0.0319(16) 0.0344(18) -0.0009(14) -0.0065(15) 0.0022(14)
C23 0.044(2) 0.0369(17) 0.0309(18) 0.0006(14) -0.0009(15) -0.0018(15)
C24 0.0458(19) 0.0366(17) 0.0355(18) 0.0019(15) 0.0009(15) -0.0071(15)
C25 0.0346(17) 0.054(2) 0.0284(17) -0.0018(16) 0.0043(15) -0.0017(15)
C26 0.0355(17) 0.0427(18) 0.039(2) 0.0076(15) 0.0014(15) 0.0065(14)
C27 0.0360(17) 0.0355(16) 0.040(2) 0.0065(15) 0.0008(15) -0.0015(14)
C28 0.056(3) 0.062(3) 0.055(3) 0.019(2) -0.002(2) 0.010(2)
C29 0.038(2) 0.0419(19) 0.048(2) 0.0017(19) 0.0034(17) 0.0041(17)
C30 0.063(3) 0.085(3) 0.072(3) -0.010(3) 0.029(3) 0.011(3)
C31 0.061(2) 0.052(2) 0.035(2) -0.0007(17) 0.0003(19) 0.0021(19)
C32 0.117(4) 0.109(4) 0.046(3) 0.000(3) 0.033(3) -0.011(4)
C33 0.0325(17) 0.0397(18) 0.052(2) 0.0000(17) -0.0021(17) 0.0014(15)
C34 0.037(2) 0.067(3) 0.115(5) 0.009(3) 0.001(3) 0.010(2)
C35 0.049(2) 0.0474(19) 0.040(2) -0.0061(17) 0.0020(17) -0.0084(17)
C36 0.092(4) 0.083(3) 0.083(4) -0.052(3) 0.012(3) -0.030(3)
O11 0.0494(14) 0.0499(14) 0.0476(15) -0.0084(12) -0.0057(13) -0.0079(12)
O12 0.0468(16) 0.0701(19) 0.0533(17) -0.0081(14) -0.0145(13) -0.0004(13)
O13 0.0453(14) 0.0580(16) 0.0511(16) -0.0058(13) 0.0119(13) 0.0019(13)
O14 0.0600(18) 0.0534(17) 0.074(2) -0.0189(16) 0.0076(16) -0.0046(14)
O15 0.0711(19) 0.074(2) 0.0375(15) 0.0019(14) 0.0139(15) -0.0113(16)
O16 0.097(2) 0.088(2) 0.0414(17) -0.0173(17) 0.0007(17) -0.023(2)
O17 0.0355(13) 0.0491(15) 0.089(2) 0.0159(15) 0.0014(14) 0.0053(11)
O18 0.0382(14) 0.0636(18) 0.104(3) 0.0327(19) 0.0051(16) -0.0062(13)
O19 0.0638(18) 0.0613(17) 0.0521(16) -0.0234(14) 0.0093(14) -0.0194(14)
O20 0.079(2) 0.069(2) 0.063(2) -0.0117(17) 0.0121(17) -0.0400(18)

loop_
_atom_type_symbol
_atom_type_description
_atom_type_scat_dispersion_real
_atom_type_scat_dispersion_imag
_atom_type_scat_source
C C 0.0033 0.0000 'International Tables Vol C Tables 4.2.6.8 and 6.1.1.4'
H H 0.0000 0.0000 'International Tables Vol C Tables 4.2.6.8 and 6.1.1.4'
O O 0.0106 0.0000 'International Tables Vol C Tables 4.2.6.8 and 6.1.1.4'

loop_
_geom_angle_atom_site_label_1
_geom_angle_atom_site_label_2
_geom_angle_atom_site_label_3
_geom_angle
_geom_angle_site_symmetry_1
_geom_angle_site_symmetry_3
_geom_angle_publ_flag
C17 C1 C6 107.8(3) . . ?
C17 C1 C2 111.4(3) . . ?
C6 C1 C2 108.8(3) . . ?
C17 C1 C7 107.2(3) . . ?
C6 C1 C7 112.9(3) . . ?
C2 C1 C7 108.8(3) . . ?
C3 C2 C1 109.1(3) . . ?
C3 C2 H2A 109.9 . . ?
C1 C2 H2A 109.9 . . ?
C3 C2 H2B 109.9 . . ?
C1 C2 H2B 109.9 . . ?
H2A C2 H2B 108.3 . . ?
C4 C3 C15 110.8(3) . . ?
C4 C3 C2 109.8(3) . . ?
C15 C3 C2 108.7(3) . . ?
C4 C3 C9 109.5(3) . . ?
C15 C3 C9 108.4(3) . . ?
C2 C3 C9 109.5(3) . . ?
O1 C4 C5 124.8(3) . . ?
O1 C4 C3 112.3(3) . . ?
C5 C4 C3 122.7(3) . . ?
C4 C5 C13 118.9(3) . . ?
C4 C5 C6 122.4(3) . . ?
C13 C5 C6 118.7(3) . . ?
C5 C6 C1 114.3(3) . . ?
C5 C6 H6A 108.7 . . ?
C1 C6 H6A 108.7 . . ?
C5 C6 H6B 108.7 . . ?
C1 C6 H6B 108.7 . . ?
H6A C6 H6B 107.6 . . ?
O2 C7 C8 121.1(3) . . ?
O2 C7 C1 120.2(3) . . ?
C8 C7 C1 118.6(3) . . ?
C7 C8 C11 111.1(3) . . ?
C7 C8 C10 110.1(3) . . ?
C11 C8 C10 104.9(3) . . ?
C7 C8 C9 111.0(3) . . ?
C11 C8 C9 110.8(3) . . ?
C10 C8 C9 108.8(3) . . ?
C3 C9 C8 114.1(3) . . ?
C3 C9 H9A 108.7 . . ?
C8 C9 H9A 108.7 . . ?
C3 C9 H9B 108.7 . . ?
C8 C9 H9B 108.7 . . ?
H9A C9 H9B 107.6 . . ?
C8 C10 H10A 109.5 . . ?
C8 C10 H10B 109.5 . . ?
H10A C10 H10B 109.5 . . ?
C8 C10 H10C 109.5 . . ?
H10A C10 H10C 109.5 . . ?
H10B C10 H10C 109.5 . . ?
O4 C11 O3 124.7(4) . . ?
O4 C11 C8 123.8(3) . . ?
O3 C11 C8 111.2(3) . . ?
O3 C12 H12A 109.5 . . ?
O3 C12 H12B 109.5 . . ?
H12A C12 H12B 109.5 . . ?
O3 C12 H12C 109.5 . . ?
H12A C12 H12C 109.5 . . ?
H12B C12 H12C 109.5 . . ?
O6 C13 O5 122.6(4) . . ?
O6 C13 C5 124.8(4) . . ?
O5 C13 C5 112.6(4) . . ?
O5 C14 H14A 109.5 . . ?
O5 C14 H14B 109.5 . . ?
H14A C14 H14B 109.5 . . ?
O5 C14 H14C 109.5 . . ?
H14A C14 H14C 109.5 . . ?
H14B C14 H14C 109.5 . . ?
O8 C15 O7 123.7(3) . . ?
O8 C15 C3 125.0(3) . . ?
O7 C15 C3 111.3(3) . . ?
O7 C16 H16A 109.5 . . ?
O7 C16 H16B 109.5 . . ?
H16A C16 H16B 109.5 . . ?
O7 C16 H16C 109.5 . . ?
H16A C16 H16C 109.5 . . ?
H16B C16 H16C 109.5 . . ?
O10 C17 O9 124.2(4) . . ?
O10 C17 C1 124.7(4) . . ?
O9 C17 C1 111.1(3) . . ?
O9 C18 H18A 109.5 . . ?
O9 C18 H18B 109.5 . . ?
H18A C18 H18B 109.5 . . ?
O9 C18 H18C 109.5 . . ?
H18A C18 H18C 109.5 . . ?
H18B C18 H18C 109.5 . . ?
C4 O1 H1A 109.5 . . ?
C11 O3 C12 117.0(3) . . ?
C13 O5 C14 117.9(4) . . ?
C15 O7 C16 116.5(3) . . ?
C17 O9 C18 116.1(4) . . ?
C35 C19 C20 111.4(3) . . ?
C35 C19 C25 106.7(3) . . ?
C20 C19 C25 109.6(3) . . ?
C35 C19 C24 107.9(3) . . ?
C20 C19 C24 109.4(3) . . ?
C25 C19 C24 111.8(3) . . ?
C21 C20 C19 108.7(3) . . ?
C21 C20 H20A 110.0 . . ?
C19 C20 H20A 110.0 . . ?
C21 C20 H20B 110.0 . . ?
C19 C20 H20B 110.0 . . ?
H20A C20 H20B 108.3 . . ?
C22 C21 C20 110.2(3) . . ?
C22 C21 C33 110.5(3) . . ?
C20 C21 C33 109.0(3) . . ?
C22 C21 C27 109.1(3) . . ?
C20 C21 C27 109.7(3) . . ?
C33 C21 C27 108.2(3) . . ?
C23 C22 O11 124.8(3) . . ?
C23 C22 C21 122.1(3) . . ?
O11 C22 C21 112.9(3) . . ?
C22 C23 C31 118.9(3) . . ?
C22 C23 C24 123.2(3) . . ?
C31 C23 C24 117.8(3) . . ?
C23 C24 C19 113.1(3) . . ?
C23 C24 H24A 108.9 . . ?
C19 C24 H24A 108.9 . . ?
C23 C24 H24B 108.9 . . ?
C19 C24 H24B 108.9 . . ?
H24A C24 H24B 107.8 . . ?
O12 C25 C26 121.8(3) . . ?
O12 C25 C19 119.7(3) . . ?
C26 C25 C19 118.4(3) . . ?
C25 C26 C29 111.5(3) . . ?
C25 C26 C27 111.7(3) . . ?
C29 C26 C27 111.0(3) . . ?
C25 C26 C28 109.6(3) . . ?
C29 C26 C28 104.2(3) . . ?
C27 C26 C28 108.6(3) . . ?
C26 C27 C21 113.7(3) . . ?
C26 C27 H27A 108.8 . . ?
C21 C27 H27A 108.8 . . ?
C26 C27 H27B 108.8 . . ?
C21 C27 H27B 108.8 . . ?
H27A C27 H27B 107.7 . . ?
C26 C28 H28A 109.5 . . ?
C26 C28 H28B 109.5 . . ?
H28A C28 H28B 109.5 . . ?
C26 C28 H28C 109.5 . . ?
H28A C28 H28C 109.5 . . ?
H28B C28 H28C 109.5 . . ?
O14 C29 O13 124.7(4) . . ?
O14 C29 C26 123.8(3) . . ?
O13 C29 C26 111.3(3) . . ?
O13 C30 H30A 109.5 . . ?
O13 C30 H30B 109.5 . . ?
H30A C30 H30B 109.5 . . ?
O13 C30 H30C 109.5 . . ?
H30A C30 H30C 109.5 . . ?
H30B C30 H30C 109.5 . . ?
O16 C31 O15 123.6(4) . . ?
O16 C31 C23 123.9(4) . . ?
O15 C31 C23 112.4(4) . . ?
O15 C32 H32A 109.5 . . ?
O15 C32 H32B 109.5 . . ?
H32A C32 H32B 109.5 . . ?
O15 C32 H32C 109.5 . . ?
H32A C32 H32C 109.5 . . ?
H32B C32 H32C 109.5 . . ?
O18 C33 O17 123.7(3) . . ?
O18 C33 C21 125.2(3) . . ?
O17 C33 C21 111.1(3) . . ?
O17 C34 H34A 109.5 . . ?
O17 C34 H34B 109.5 . . ?
H34A C34 H34B 109.5 . . ?
O17 C34 H34C 109.5 . . ?
H34A C34 H34C 109.5 . . ?
H34B C34 H34C 109.5 . . ?
O20 C35 O19 123.9(4) . . ?
O20 C35 C19 124.5(4) . . ?
O19 C35 C19 111.6(3) . . ?
O19 C36 H36A 109.5 . . ?
O19 C36 H36B 109.5 . . ?
H36A C36 H36B 109.5 . . ?
O19 C36 H36C 109.5 . . ?
H36A C36 H36C 109.5 . . ?
H36B C36 H36C 109.5 . . ?
C22 O11 H11A 109.5 . . ?
C29 O13 C30 116.4(3) . . ?
C31 O15 C32 117.8(4) . . ?
C33 O17 C34 116.7(3) . . ?
C35 O19 C36 115.7(3) . . ?

loop_
_geom_bond_atom_site_label_1
_geom_bond_atom_site_label_2
_geom_bond_distance
_geom_bond_site_symmetry_2
_geom_bond_publ_flag
C1 C17 1.534(5) . ?
C1 C6 1.536(5) . ?
C1 C2 1.540(5) . ?
C1 C7 1.542(5) . ?
C2 C3 1.539(5) . ?
C2 H2A 0.9700 . ?
C2 H2B 0.9700 . ?
C3 C4 1.506(5) . ?
C3 C15 1.525(5) . ?
C3 C9 1.540(5) . ?
C4 O1 1.343(4) . ?
C4 C5 1.348(5) . ?
C5 C13 1.454(6) . ?
C5 C6 1.506(5) . ?
C6 H6A 0.9700 . ?
C6 H6B 0.9700 . ?
C7 O2 1.205(4) . ?
C7 C8 1.535(5) . ?
C8 C11 1.535(5) . ?
C8 C10 1.540(5) . ?
C8 C9 1.548(5) . ?
C9 H9A 0.9700 . ?
C9 H9B 0.9700 . ?
C10 H10A 0.9600 . ?
C10 H10B 0.9600 . ?
C10 H10C 0.9600 . ?
C11 O4 1.196(5) . ?
C11 O3 1.327(4) . ?
C12 O3 1.458(5) . ?
C12 H12A 0.9600 . ?
C12 H12B 0.9600 . ?
C12 H12C 0.9600 . ?
C13 O6 1.226(5) . ?
C13 O5 1.329(5) . ?
C14 O5 1.452(6) . ?
C14 H14A 0.9600 . ?
C14 H14B 0.9600 . ?
C14 H14C 0.9600 . ?
C15 O8 1.189(4) . ?
C15 O7 1.330(4) . ?
C16 O7 1.444(5) . ?
C16 H16A 0.9600 . ?
C16 H16B 0.9600 . ?
C16 H16C 0.9600 . ?
C17 O10 1.186(5) . ?
C17 O9 1.327(5) . ?
C18 O9 1.443(5) . ?
C18 H18A 0.9600 . ?
C18 H18B 0.9600 . ?
C18 H18C 0.9600 . ?
O1 H1A 0.8200 . ?
C19 C35 1.529(5) . ?
C19 C20 1.535(5) . ?
C19 C25 1.537(5) . ?
C19 C24 1.540(5) . ?
C20 C21 1.534(5) . ?
C20 H20A 0.9700 . ?
C20 H20B 0.9700 . ?
C21 C22 1.505(5) . ?
C21 C33 1.535(5) . ?
C21 C27 1.541(5) . ?
C22 C23 1.344(5) . ?
C22 O11 1.347(4) . ?
C23 C31 1.464(5) . ?
C23 C24 1.505(5) . ?
C24 H24A 0.9700 . ?
C24 H24B 0.9700 . ?
C25 O12 1.208(4) . ?
C25 C26 1.528(5) . ?
C26 C29 1.537(5) . ?
C26 C27 1.538(5) . ?
C26 C28 1.546(5) . ?
C27 H27A 0.9700 . ?
C27 H27B 0.9700 . ?
C28 H28A 0.9600 . ?
C28 H28B 0.9600 . ?
C28 H28C 0.9600 . ?
C29 O14 1.198(5) . ?
C29 O13 1.331(4) . ?
C30 O13 1.448(5) . ?
C30 H30A 0.9600 . ?
C30 H30B 0.9600 . ?
C30 H30C 0.9600 . ?
C31 O16 1.228(5) . ?
C31 O15 1.322(5) . ?
C32 O15 1.452(6) . ?
C32 H32A 0.9600 . ?
C32 H32B 0.9600 . ?
C32 H32C 0.9600 . ?
C33 O18 1.190(4) . ?
C33 O17 1.321(4) . ?
C34 O17 1.447(5) . ?
C34 H34A 0.9600 . ?
C34 H34B 0.9600 . ?
C34 H34C 0.9600 . ?
C35 O20 1.195(5) . ?
C35 O19 1.330(5) . ?
C36 O19 1.451(5) . ?
C36 H36A 0.9600 . ?
C36 H36B 0.9600 . ?
C36 H36C 0.9600 . ?
O11 H11A 0.8200 . ?

loop_
_geom_hbond_atom_site_label_D
_geom_hbond_atom_site_label_H
_geom_hbond_atom_site_label_A
_geom_hbond_distance_DH
_geom_hbond_distance_HA
_geom_hbond_distance_DA
_geom_hbond_angle_DHA
_geom_hbond_site_symmetry_A
O1 H1A O6 0.82 1.89 2.605(4) 144 .
O11 H11A O16 0.82 1.88 2.590(4) 144 .

loop_
_geom_torsion_atom_site_label_1
_geom_torsion_atom_site_label_2
_geom_torsion_atom_site_label_3
_geom_torsion_atom_site_label_4
_geom_torsion
_geom_torsion_site_symmetry_1
_geom_torsion_site_symmetry_2
_geom_torsion_site_symmetry_3
_geom_torsion_site_symmetry_4
_geom_torsion_publ_flag
C17 C1 C2 C3 -177.3(3) . . . . ?
C6 C1 C2 C3 64.1(4) . . . . ?
C7 C1 C2 C3 -59.3(4) . . . . ?
C1 C2 C3 C4 -55.7(4) . . . . ?
C1 C2 C3 C15 -177.1(3) . . . . ?
C1 C2 C3 C9 64.6(4) . . . . ?
C15 C3 C4 O1 -37.9(4) . . . . ?
C2 C3 C4 O1 -158.1(3) . . . . ?
C9 C3 C4 O1 81.6(3) . . . . ?
C15 C3 C4 C5 146.5(3) . . . . ?
C2 C3 C4 C5 26.4(4) . . . . ?
C9 C3 C4 C5 -93.9(4) . . . . ?
O1 C4 C5 C13 2.1(5) . . . . ?
C3 C4 C5 C13 177.1(3) . . . . ?
O1 C4 C5 C6 -179.5(3) . . . . ?
C3 C4 C5 C6 -4.5(5) . . . . ?
C4 C5 C6 C1 12.3(5) . . . . ?
C13 C5 C6 C1 -169.3(3) . . . . ?
C17 C1 C6 C5 -162.4(3) . . . . ?
C2 C1 C6 C5 -41.5(4) . . . . ?
C7 C1 C6 C5 79.4(4) . . . . ?
C17 C1 C7 O2 -7.5(5) . . . . ?
C6 C1 C7 O2 111.0(4) . . . . ?
C2 C1 C7 O2 -128.1(4) . . . . ?
C17 C1 C7 C8 169.9(3) . . . . ?
C6 C1 C7 C8 -71.6(4) . . . . ?
C2 C1 C7 C8 49.2(4) . . . . ?
O2 C7 C8 C11 -99.5(4) . . . . ?
C1 C7 C8 C11 83.2(4) . . . . ?
O2 C7 C8 C10 16.2(5) . . . . ?
C1 C7 C8 C10 -161.1(3) . . . . ?
O2 C7 C8 C9 136.7(4) . . . . ?
C1 C7 C8 C9 -40.6(4) . . . . ?
C4 C3 C9 C8 63.6(4) . . . . ?
C15 C3 C9 C8 -175.3(3) . . . . ?
C2 C3 C9 C8 -56.8(4) . . . . ?
C7 C8 C9 C3 43.3(4) . . . . ?
C11 C8 C9 C3 -80.7(4) . . . . ?
C10 C8 C9 C3 164.6(3) . . . . ?
C7 C8 C11 O4 -160.4(4) . . . . ?
C10 C8 C11 O4 80.7(5) . . . . ?
C9 C8 C11 O4 -36.5(5) . . . . ?
C7 C8 C11 O3 24.9(4) . . . . ?
C10 C8 C11 O3 -94.0(4) . . . . ?
C9 C8 C11 O3 148.8(3) . . . . ?
C4 C5 C13 O6 -1.9(6) . . . . ?
C6 C5 C13 O6 179.6(4) . . . . ?
C4 C5 C13 O5 178.5(3) . . . . ?
C6 C5 C13 O5 0.0(5) . . . . ?
C4 C3 C15 O8 115.0(5) . . . . ?
C2 C3 C15 O8 -124.2(5) . . . . ?
C9 C3 C15 O8 -5.2(6) . . . . ?
C4 C3 C15 O7 -64.9(4) . . . . ?
C2 C3 C15 O7 55.9(4) . . . . ?
C9 C3 C15 O7 174.9(3) . . . . ?
C6 C1 C17 O10 -25.5(5) . . . . ?
C2 C1 C17 O10 -144.7(4) . . . . ?
C7 C1 C17 O10 96.3(5) . . . . ?
C6 C1 C17 O9 155.0(3) . . . . ?
C2 C1 C17 O9 35.8(5) . . . . ?
C7 C1 C17 O9 -83.2(4) . . . . ?
O4 C11 O3 C12 0.1(6) . . . . ?
C8 C11 O3 C12 174.7(4) . . . . ?
O6 C13 O5 C14 -1.2(6) . . . . ?
C5 C13 O5 C14 178.4(4) . . . . ?
O8 C15 O7 C16 3.2(7) . . . . ?
C3 C15 O7 C16 -176.9(4) . . . . ?
O10 C17 O9 C18 3.3(7) . . . . ?
C1 C17 O9 C18 -177.2(4) . . . . ?
C35 C19 C20 C21 -176.6(3) . . . . ?
C25 C19 C20 C21 -58.8(4) . . . . ?
C24 C19 C20 C21 64.2(4) . . . . ?
C19 C20 C21 C22 -55.7(4) . . . . ?
C19 C20 C21 C33 -177.1(3) . . . . ?
C19 C20 C21 C27 64.6(4) . . . . ?
C20 C21 C22 C23 27.3(4) . . . . ?
C33 C21 C22 C23 147.9(3) . . . . ?
C27 C21 C22 C23 -93.3(4) . . . . ?
C20 C21 C22 O11 -157.7(3) . . . . ?
C33 C21 C22 O11 -37.1(4) . . . . ?
C27 C21 C22 O11 81.7(3) . . . . ?
O11 C22 C23 C31 1.5(5) . . . . ?
C21 C22 C23 C31 175.9(3) . . . . ?
O11 C22 C23 C24 179.6(3) . . . . ?
C21 C22 C23 C24 -5.9(5) . . . . ?
C22 C23 C24 C19 13.4(5) . . . . ?
C31 C23 C24 C19 -168.5(3) . . . . ?
C35 C19 C24 C23 -163.4(3) . . . . ?
C20 C19 C24 C23 -42.0(4) . . . . ?
C25 C19 C24 C23 79.6(4) . . . . ?
C35 C19 C25 O12 -10.5(4) . . . . ?
C20 C19 C25 O12 -131.2(3) . . . . ?
C24 C19 C25 O12 107.2(4) . . . . ?
C35 C19 C25 C26 169.0(3) . . . . ?
C20 C19 C25 C26 48.2(4) . . . . ?
C24 C19 C25 C26 -73.3(4) . . . . ?
O12 C25 C26 C29 -95.5(4) . . . . ?
C19 C25 C26 C29 85.1(4) . . . . ?
O12 C25 C26 C27 139.8(3) . . . . ?
C19 C25 C26 C27 -39.7(4) . . . . ?
O12 C25 C26 C28 19.4(5) . . . . ?
C19 C25 C26 C28 -160.0(3) . . . . ?
C25 C26 C27 C21 43.0(4) . . . . ?
C29 C26 C27 C21 -82.1(4) . . . . ?
C28 C26 C27 C21 163.9(3) . . . . ?
C22 C21 C27 C26 63.9(4) . . . . ?
C20 C21 C27 C26 -57.0(4) . . . . ?
C33 C21 C27 C26 -175.9(3) . . . . ?
C25 C26 C29 O14 -160.1(4) . . . . ?
C27 C26 C29 O14 -34.9(5) . . . . ?
C28 C26 C29 O14 81.8(5) . . . . ?
C25 C26 C29 O13 24.8(4) . . . . ?
C27 C26 C29 O13 150.0(3) . . . . ?
C28 C26 C29 O13 -93.3(4) . . . . ?
C22 C23 C31 O16 -0.9(6) . . . . ?
C24 C23 C31 O16 -179.2(4) . . . . ?
C22 C23 C31 O15 -179.8(3) . . . . ?
C24 C23 C31 O15 2.0(5) . . . . ?
C22 C21 C33 O18 116.9(4) . . . . ?
C20 C21 C33 O18 -121.8(4) . . . . ?
C27 C21 C33 O18 -2.6(5) . . . . ?
C22 C21 C33 O17 -65.3(4) . . . . ?
C20 C21 C33 O17 56.0(4) . . . . ?
C27 C21 C33 O17 175.3(3) . . . . ?
C20 C19 C35 O20 -144.4(4) . . . . ?
C25 C19 C35 O20 96.0(5) . . . . ?
C24 C19 C35 O20 -24.3(5) . . . . ?
C20 C19 C35 O19 35.7(4) . . . . ?
C25 C19 C35 O19 -83.9(4) . . . . ?
C24 C19 C35 O19 155.8(3) . . . . ?
O14 C29 O13 C30 -0.4(6) . . . . ?
C26 C29 O13 C30 174.6(3) . . . . ?
O16 C31 O15 C32 -0.7(7) . . . . ?
C23 C31 O15 C32 178.1(4) . . . . ?
O18 C33 O17 C34 2.0(7) . . . . ?
C21 C33 O17 C34 -175.8(4) . . . . ?
O20 C35 O19 C36 -1.3(6) . . . . ?
C19 C35 O19 C36 178.6(4) . . . . ?
